data_7027791
loop_
_publ_author_name
'Fraenk, Wolfgang'
'Habereder, Tassilo'
'Klap\"otke, Thomas M.'
'N\"oth, Heinrich'
'Polborn, Kurt'

_publ_contact_author
;
      Heinrich N\"oth
      Institut f\"ur anorganische Chemie
      Universit\"at M\"unchen
      Meiserstr. 1
      80333 M\"unchen
      Bundesrepublik Deutschland
;
_publ_section_title
;
 Synthesis and characterization of new azido(o-phenylenedioxy)boranes and
 azidobicyclononylboranes&#x200A;&#x2020;
;
_journal_issue 23
_journal_name_full 'Journal of the Chemical Society, Dalton Transactions'
_journal_page_first 4283
_journal_paper_doi 10.1039/a907222e
_journal_year 1999
_chemical_formula_sum 'C6 H4 B N3 O2'
_chemical_formula_weight 160.93
_chemical_name_systematic
; 
?
;
_space_group_IT_number 61
_symmetry_cell_setting orthorhombic
_symmetry_space_group_name_Hall '-P 2ac 2ab'
_symmetry_space_group_name_H-M 'P b c a'
_atom_sites_solution_hydrogens geom
_atom_sites_solution_primary direct
_atom_sites_solution_secondary difmap
_audit_creation_method 'SHELXL-CIF-file updated by CIFRTF'
_cell_angle_alpha 90.00
_cell_angle_beta 90.00
_cell_angle_gamma 90.00
_cell_formula_units_Z 8
_cell_length_a 7.6720(2)
_cell_length_b 6.5437(2)
_cell_length_c 28.2086(9)
_cell_measurement_temperature 293(2)
_cell_volume 1416.16(7)
_computing_cell_refinement 'XSCANS (Ver. 2.00)'
_computing_data_collection 'XSCANS (Ver. 2.00)'
_computing_data_reduction 'XSCANS (Ver. 2.00)'
_computing_molecular_graphics 'XP (SHELXTL-Plus)'
_computing_publication_material 'SHELXL (Sheldrick 1993'
_computing_structure_refinement 'SHELXL (Sheldrick 1993)'
_computing_structure_solution 'XS (Siemens)'
_diffrn_ambient_temperature 193
_diffrn_detector_area_resol_mean 3
_diffrn_measured_fraction_theta_full 0.665
_diffrn_measured_fraction_theta_max 0.665
_diffrn_measurement_device_type 'Siemens P4'
_diffrn_measurement_method \w
_diffrn_radiation_monochromator graphite
_diffrn_radiation_source 'fine-focus sealed tube'
_diffrn_radiation_type MoK\a
_diffrn_radiation_wavelength 0.71073
_diffrn_reflns_av_R_equivalents 0.0348
_diffrn_reflns_av_sigmaI/netI 0.0279
_diffrn_reflns_limit_h_max 8
_diffrn_reflns_limit_h_min -9
_diffrn_reflns_limit_k_max 8
_diffrn_reflns_limit_k_min -8
_diffrn_reflns_limit_l_max 34
_diffrn_reflns_limit_l_min -34
_diffrn_reflns_number 7184
_diffrn_reflns_theta_full 28.72
_diffrn_reflns_theta_max 28.72
_diffrn_reflns_theta_min 1.44
_diffrn_standards_interval_time 0
_diffrn_standards_number 100
_exptl_absorpt_coefficient_mu 0.114
_exptl_absorpt_correction_T_max 0.9977
_exptl_absorpt_correction_T_min 0.9775
_exptl_absorpt_correction_type Semi-empirical
_exptl_crystal_colour colorless
_exptl_crystal_density_diffrn 1.510
_exptl_crystal_density_method 'not measured'
_exptl_crystal_description prism
_exptl_crystal_F_000 656
_exptl_crystal_size_max 0.20
_exptl_crystal_size_mid 0.20
_exptl_crystal_size_min 0.02
_refine_diff_density_max 0.197
_refine_diff_density_min -0.220
_refine_diff_density_rms 0.049
_refine_ls_extinction_method none
_refine_ls_goodness_of_fit_ref 1.165
_refine_ls_hydrogen_treatment mixed
_refine_ls_matrix_type full
_refine_ls_number_parameters 109
_refine_ls_number_reflns 1429
_refine_ls_number_restraints 0
_refine_ls_restrained_S_all 1.165
_refine_ls_R_factor_all 0.0645
_refine_ls_R_factor_gt 0.0486
_refine_ls_shift/su_max 0.005
_refine_ls_shift/su_mean 0.001
_refine_ls_structure_factor_coef Fsqd
_refine_ls_weighting_details 'w=1/[\s^2^(Fo^2^)+(0.0369P)^2^+0.8507P] where P=(Fo^2^+2Fc^2^)/3'
_refine_ls_weighting_scheme calc
_refine_ls_wR_factor_gt 0.0991
_refine_ls_wR_factor_ref 0.1061
_reflns_number_gt 1159
_reflns_number_total 1429
_reflns_threshold_expression >2sigma(I)
_cod_data_source_file 907222esup1.cif
_cod_data_source_block d:\nixbak\wolfi1
_cod_depositor_comments
;
The following automatic conversions were performed:

'_symmetry_cell_setting' value 'Orthorhombic' changed to
'orthorhombic' according to
/home/saulius/struct/CIF-dictionaries/cif_core.dic dictionary named
'cif_core.dic' version 2.4.2 from
2011-04-26.

'_refine_ls_hydrogen_treatment' value 'mixed ' changed
to 'mixed' according to
/home/saulius/struct/CIF-dictionaries/cif_core.dic dictionary named
'cif_core.dic' version 2.4.2 from 2011-04-26.

Automatic conversion script
Id: cif_fix_values 1891 2012-01-12 08:04:46Z andrius 

The following automatic conversions were performed:

'_refine_ls_weighting_scheme' value 'calc
w=1/[\s^2^(Fo^2^)+(0.0369P)^2^+0.8507P] where P=(Fo^2^+2Fc^2^)/3' was
changed to 'calc'. New tag '_refine_ls_weighting_details' was
created. The value of the new tag was set to
'w=1/[\s^2^(Fo^2^)+(0.0369P)^2^+0.8507P] where P=(Fo^2^+2Fc^2^)/3'.

Automatic conversion script
Id: cif_fix_values 3143 2015-03-26 13:38:13Z robertas 

The following automatic conversions were performed:

'_atom_sites_solution_primary' value 'direct methods' was changed to
'direct'.

'_atom_sites_solution_hydrogens' value 'geometrically' was changed to
'geom'.

Automatic conversion script
Id: cif_fix_values 6452 2018-10-05 10:23:21Z andrius 
;
_cod_original_sg_symbol_H-M Pbca
_cod_database_code 7027791

loop_
_symmetry_equiv_pos_as_xyz
'x, y, z'
'-x+1/2, -y, z+1/2'
'-x, y+1/2, -z+1/2'
'x+1/2, -y+1/2, -z'
'-x, -y, -z'
'x-1/2, y, -z-1/2'
'x, -y-1/2, z-1/2'
'-x-1/2, y-1/2, z'

loop_
_atom_site_label
_atom_site_type_symbol
_atom_site_fract_x
_atom_site_fract_y
_atom_site_fract_z
_atom_site_U_iso_or_equiv
_atom_site_adp_type
_atom_site_occupancy
_atom_site_calc_flag
_atom_site_refinement_flags
O1 O 1.00128(17) 0.34007(19) 0.31842(4) 0.0236(3) Uani 1 d .
O2 O 0.79586(17) 0.1123(2) 0.34594(4) 0.0270(3) Uani 1 d .
N1 N 0.7979(2) 0.1702(3) 0.26066(5) 0.0286(4) Uani 1 d .
N2 N 0.8624(2) 0.2602(2) 0.22602(5) 0.0260(4) Uani 1 d .
N3 N 0.9080(2) 0.3321(3) 0.19219(6) 0.0353(4) Uani 1 d .
B1 B 0.8658(3) 0.2103(3) 0.30707(7) 0.0231(5) Uani 1 d .
C1 C 1.0142(3) 0.3247(3) 0.36749(6) 0.0235(4) Uani 1 d .
C2 C 1.1254(3) 0.4266(3) 0.39744(6) 0.0282(5) Uani 1 d .
H2A H 1.2061 0.5212 0.3863 0.034 Uiso 1 calc R
C3 C 1.1100(3) 0.3797(3) 0.44558(7) 0.0317(5) Uani 1 d .
H3A H 1.1828 0.4448 0.4672 0.038 Uiso 1 calc R
C4 C 0.9894(3) 0.2388(3) 0.46208(7) 0.0322(5) Uani 1 d .
H4A H 0.9835 0.2110 0.4944 0.039 Uiso 1 calc R
C5 C 0.8766(3) 0.1378(3) 0.43101(7) 0.0307(5) Uani 1 d .
H5A H 0.7951 0.0432 0.4417 0.037 Uiso 1 calc R
C6 C 0.8925(3) 0.1856(3) 0.38378(6) 0.0238(4) Uani 1 d .

loop_
_atom_site_aniso_label
_atom_site_aniso_U_11
_atom_site_aniso_U_22
_atom_site_aniso_U_33
_atom_site_aniso_U_23
_atom_site_aniso_U_13
_atom_site_aniso_U_12
O1 0.0237(8) 0.0256(6) 0.0214(6) -0.0001(5) 0.0011(5) -0.0021(6)
O2 0.0266(8) 0.0284(7) 0.0261(6) 0.0008(5) -0.0016(6) -0.0058(6)
N1 0.0290(10) 0.0309(8) 0.0260(8) 0.0013(7) -0.0019(7) -0.0050(7)
N2 0.0229(10) 0.0290(8) 0.0260(8) -0.0031(7) -0.0036(8) -0.0001(7)
N3 0.0338(11) 0.0438(10) 0.0283(9) 0.0017(8) -0.0005(8) -0.0031(9)
B1 0.0189(13) 0.0228(10) 0.0277(10) -0.0005(8) -0.0001(9) 0.0029(8)
C1 0.0231(11) 0.0239(9) 0.0233(8) 0.0000(7) 0.0013(8) 0.0032(8)
C2 0.0266(12) 0.0286(10) 0.0295(10) -0.0028(8) 0.0003(8) -0.0030(9)
C3 0.0333(13) 0.0332(11) 0.0286(10) -0.0054(8) -0.0060(9) 0.0016(10)
C4 0.0392(14) 0.0346(11) 0.0229(9) 0.0024(8) -0.0010(9) 0.0053(10)
C5 0.0364(13) 0.0269(10) 0.0288(10) 0.0037(8) 0.0024(9) -0.0024(9)
C6 0.0221(11) 0.0232(9) 0.0262(9) -0.0023(7) -0.0012(8) 0.0015(8)

loop_
_atom_type_symbol
_atom_type_description
_atom_type_scat_dispersion_real
_atom_type_scat_dispersion_imag
_atom_type_scat_source
C C 0.0033 0.0016 'International Tables Vol C Tables 4.2.6.8 and 6.1.1.4'
H H 0.0000 0.0000 'International Tables Vol C Tables 4.2.6.8 and 6.1.1.4'
B B 0.0013 0.0007 'International Tables Vol C Tables 4.2.6.8 and 6.1.1.4'
N N 0.0061 0.0033 'International Tables Vol C Tables 4.2.6.8 and 6.1.1.4'
O O 0.0106 0.0060 'International Tables Vol C Tables 4.2.6.8 and 6.1.1.4'

loop_
_geom_angle_atom_site_label_1
_geom_angle_atom_site_label_2
_geom_angle_atom_site_label_3
_geom_angle
B1 O1 C1 103.89(14)
B1 O2 C6 104.09(15)
N2 N1 B1 119.12(17)
N3 N2 N1 173.08(19)
O2 B1 O1 113.25(16)
O2 B1 N1 120.00(18)
O1 B1 N1 126.75(17)
C2 C1 C6 122.30(17)
C2 C1 O1 128.40(18)
C6 C1 O1 109.29(16)
C1 C2 C3 116.04(19)
C4 C3 C2 121.91(19)
C3 C4 C5 121.15(18)
C6 C5 C4 116.40(19)
C5 C6 O2 128.35(18)
C5 C6 C1 122.19(18)
O2 C6 C1 109.46(15)

loop_
_geom_bond_atom_site_label_1
_geom_bond_atom_site_label_2
_geom_bond_distance
O1 B1 1.380(3)
O1 C1 1.391(2)
O2 B1 1.379(2)
O2 C6 1.385(2)
N1 N2 1.243(2)
N1 B1 1.433(3)
N2 N3 1.120(2)
C1 C2 1.373(3)
C1 C6 1.382(3)
C2 C3 1.397(3)
C3 C4 1.387(3)
C4 C5 1.398(3)
C5 C6 1.374(3)
